data_4020009
loop_
_publ_author_name
'S\'ebastien Schoumacker'
'Olivier Hamelin'
'S\'ebastien T\'eti'
'Jacques P\'ecaut'
'Marc Fontecave'

_journal_name_full 'Journal of Organic Chemistry'
_journal_page_first 301
_journal_page_last 308
_journal_paper_doi 10.1021/jo048380k
_journal_volume 70
_journal_year 2005
_chemical_formula_sum 'C14 H14 N2 O'
_chemical_formula_weight 226.27
_space_group_IT_number 19
_symmetry_cell_setting orthorhombic
_symmetry_space_group_name_Hall 'P 2ac 2ab'
_symmetry_space_group_name_H-M 'P 21 21 21'
_atom_sites_solution_hydrogens geom
_atom_sites_solution_primary direct
_atom_sites_solution_secondary difmap
_cell_angle_alpha 90.00
_cell_angle_beta 90.00
_cell_angle_gamma 90.00
_cell_formula_units_Z 4
_cell_length_a 15.139(3)
_cell_length_b 7.9773(16)
_cell_length_c 10.163(2)
_cell_measurement_temperature 298(2)
_cell_volume 1227.4(4)
_diffrn_ambient_temperature 298(2)
_diffrn_detector_area_resol_mean ?
_diffrn_measurement_device_type 'CCD area detector'
_diffrn_measurement_method 'phi and omega scans'
_diffrn_radiation_monochromator graphite
_diffrn_radiation_source 'fine-focus sealed tube'
_diffrn_radiation_type MoK\a
_diffrn_radiation_wavelength 0.71073
_diffrn_reflns_av_R_equivalents 0.0184
_diffrn_reflns_av_sigmaI/netI 0.0312
_diffrn_reflns_limit_h_max 9
_diffrn_reflns_limit_h_min -19
_diffrn_reflns_limit_k_max 6
_diffrn_reflns_limit_k_min -10
_diffrn_reflns_limit_l_max 12
_diffrn_reflns_limit_l_min -13
_diffrn_reflns_number 5987
_diffrn_reflns_theta_max 28.62
_diffrn_reflns_theta_min 2.41
_diffrn_standards_decay_% ?
_diffrn_standards_interval_count ?
_diffrn_standards_interval_time ?
_diffrn_standards_number ?
_exptl_absorpt_coefficient_mu 0.079
_exptl_absorpt_correction_type none
_exptl_crystal_density_diffrn 1.225
_exptl_crystal_density_meas 0
_exptl_crystal_density_method 'not measured'
_exptl_crystal_F_000 480
_exptl_crystal_size_max 0.50
_exptl_crystal_size_mid 0.20
_exptl_crystal_size_min 0.10
_refine_ls_abs_structure_details 'Flack H D (1983), Acta Cryst. A39, 876-881'
_refine_ls_abs_structure_Flack 0.7(17)
_refine_ls_extinction_coef ?
_refine_ls_extinction_method none
_refine_ls_goodness_of_fit_ref 1.125
_refine_ls_hydrogen_treatment mixed
_refine_ls_matrix_type full
_refine_ls_number_parameters 210
_refine_ls_number_reflns 2862
_refine_ls_number_restraints 0
_refine_ls_restrained_S_all 1.125
_refine_ls_R_factor_all 0.0706
_refine_ls_R_factor_gt 0.0492
_refine_ls_shift/su_max 0.000
_refine_ls_shift/su_mean 0.000
_refine_ls_structure_factor_coef Fsqd
_refine_ls_weighting_details 'calc w=1/[\s^2^(Fo^2^)+(0.0358P)^2^+0.0816P] where P=(Fo^2^+2Fc^2^)/3'
_refine_ls_weighting_scheme calc
_refine_ls_wR_factor_gt 0.0887
_refine_ls_wR_factor_ref 0.0957
_reflns_number_gt 2187
_reflns_number_total 2862
_reflns_threshold_expression >2sigma(I)
_cod_depositor_comments
;
The following automatic conversions were performed:
'_symmetry_cell_setting' value 'Orthorhombic' changed to 'orthorhombic'
according to '/home/saulius/struct/CIF-dictionaries/cif_core.dic'
dictionary named 'cif_core.dic' version 2.4.1 from 2010-06-29.

Automatic conversion script
Id: cif_fix_enum 1527 2010-12-29 10:47:43Z saulius 
;
_cod_original_sg_symbol_H-M P2(1)2(1)2(1)
_cod_database_code 4020009

loop_
_symmetry_equiv_pos_as_xyz
'x, y, z'
'-x+1/2, -y, z+1/2'
'-x, y+1/2, -z+1/2'
'x+1/2, -y+1/2, -z'

loop_
_atom_site_label
_atom_site_type_symbol
_atom_site_fract_x
_atom_site_fract_y
_atom_site_fract_z
_atom_site_U_iso_or_equiv
_atom_site_adp_type
_atom_site_occupancy
_atom_site_symmetry_multiplicity
_atom_site_calc_flag
_atom_site_refinement_flags
_atom_site_disorder_assembly
_atom_site_disorder_group
O1 O 0.29627(8) 0.77794(16) 0.28739(13) 0.0686(4) Uani 1 1 d . . .
N1 N 0.22658(9) 0.64422(17) 0.30356(14) 0.0558(4) Uani 1 1 d . . .
N2 N 0.09327(10) 1.01033(19) 0.33120(15) 0.0673(4) Uani 1 1 d . . .
C1 C 0.21264(12) 0.8161(2) 0.34051(18) 0.0566(4) Uani 1 1 d . . .
H1 H 0.2098(11) 0.839(2) 0.4328(18) 0.058(5) Uiso 1 1 d . . .
C2 C 0.15290(10) 0.9244(2) 0.26157(17) 0.0526(4) Uani 1 1 d . . .
C3 C 0.15959(13) 0.9372(2) 0.12599(19) 0.0619(5) Uani 1 1 d . . .
H3 H 0.2030(12) 0.874(2) 0.0865(17) 0.066(5) Uiso 1 1 d . . .
C4 C 0.10429(14) 1.0445(3) 0.0598(2) 0.0680(5) Uani 1 1 d . . .
H4 H 0.1079(12) 1.050(3) -0.036(2) 0.078(6) Uiso 1 1 d . . .
C5 C 0.04337(13) 1.1348(3) 0.1302(2) 0.0677(5) Uani 1 1 d . . .
H5 H 0.0072(14) 1.210(3) 0.0870(19) 0.081(6) Uiso 1 1 d . . .
C6 C 0.03979(13) 1.1127(3) 0.2638(2) 0.0728(6) Uani 1 1 d . . .
H6 H -0.0013(14) 1.172(3) 0.3159(18) 0.082(6) Uiso 1 1 d . . .
C7 C 0.25365(13) 0.5350(2) 0.41631(19) 0.0597(5) Uani 1 1 d . . .
H7 H 0.2765(12) 0.602(3) 0.484(2) 0.072(6) Uiso 1 1 d . . .
C8 C 0.17109(15) 0.4451(4) 0.4640(3) 0.0813(7) Uani 1 1 d . . .
H8A H 0.1227(15) 0.522(3) 0.488(2) 0.091(7) Uiso 1 1 d . . .
H8B H 0.1472(14) 0.381(3) 0.389(2) 0.092(8) Uiso 1 1 d . . .
H8C H 0.1826(15) 0.370(3) 0.541(3) 0.104(8) Uiso 1 1 d . . .
C9 C 0.32727(11) 0.4197(2) 0.37206(16) 0.0542(4) Uani 1 1 d . . .
C10 C 0.31452(15) 0.2998(3) 0.2754(2) 0.0736(6) Uani 1 1 d . . .
H10 H 0.2562(13) 0.291(2) 0.240(2) 0.086(6) Uiso 1 1 d . . .
C11 C 0.38334(18) 0.1985(3) 0.2349(2) 0.0863(7) Uani 1 1 d . . .
H11 H 0.3747(14) 0.119(3) 0.171(2) 0.094(7) Uiso 1 1 d . . .
C12 C 0.46619(16) 0.2159(3) 0.2903(2) 0.0793(6) Uani 1 1 d . . .
H12 H 0.5118(15) 0.149(3) 0.262(2) 0.090(7) Uiso 1 1 d . . .
C13 C 0.47889(15) 0.3315(3) 0.3880(2) 0.0719(6) Uani 1 1 d . . .
H13 H 0.5358(15) 0.346(3) 0.422(2) 0.085(6) Uiso 1 1 d . . .
C14 C 0.41021(12) 0.4330(2) 0.4278(2) 0.0612(5) Uani 1 1 d . . .
H14 H 0.4195(12) 0.513(2) 0.4950(18) 0.070(5) Uiso 1 1 d . . .

loop_
_atom_site_aniso_label
_atom_site_aniso_U_11
_atom_site_aniso_U_22
_atom_site_aniso_U_33
_atom_site_aniso_U_23
_atom_site_aniso_U_13
_atom_site_aniso_U_12
O1 0.0558(7) 0.0588(8) 0.0912(9) 0.0031(7) 0.0055(7) -0.0011(6)
N1 0.0600(8) 0.0455(8) 0.0620(8) -0.0002(7) -0.0036(7) 0.0005(6)
N2 0.0696(9) 0.0616(10) 0.0706(9) -0.0015(8) 0.0084(8) 0.0125(8)
C1 0.0583(10) 0.0511(11) 0.0605(10) -0.0079(8) 0.0009(8) -0.0028(8)
C2 0.0538(9) 0.0398(9) 0.0641(10) -0.0054(8) 0.0026(8) -0.0071(7)
C3 0.0652(11) 0.0503(11) 0.0703(12) -0.0054(9) 0.0089(9) 0.0019(10)
C4 0.0752(13) 0.0632(12) 0.0654(12) 0.0034(10) -0.0022(10) -0.0102(11)
C5 0.0637(12) 0.0538(12) 0.0856(14) 0.0132(11) -0.0048(11) -0.0020(10)
C6 0.0656(12) 0.0633(13) 0.0896(15) -0.0001(11) 0.0107(11) 0.0159(10)
C7 0.0628(10) 0.0581(12) 0.0581(10) 0.0018(9) -0.0082(8) 0.0005(10)
C8 0.0686(13) 0.0856(16) 0.0898(16) 0.0226(14) 0.0056(12) 0.0061(14)
C9 0.0628(10) 0.0453(10) 0.0545(9) 0.0069(8) -0.0058(8) -0.0005(9)
C10 0.0799(14) 0.0688(13) 0.0722(12) -0.0096(10) -0.0235(11) 0.0097(11)
C11 0.1158(19) 0.0716(15) 0.0714(13) -0.0167(12) -0.0146(13) 0.0220(14)
C12 0.0875(15) 0.0718(14) 0.0785(13) 0.0028(12) 0.0069(13) 0.0234(12)
C13 0.0592(12) 0.0632(13) 0.0932(15) 0.0064(11) -0.0070(11) 0.0031(11)
C14 0.0638(11) 0.0490(11) 0.0709(11) 0.0002(9) -0.0075(9) -0.0039(10)
